data_7049274
loop_
_publ_author_name
'Hong, Dongjing'
'Zhu, Xiancui'
'Wang, Shaowu'
'Wei, Yun'
'Zhou, Shuangliu'
'Huang, Zeming'
'Zhu, Shan'
'Wang, Ruru'
'Yue, Wenrun'
'Mu, Xiaolong'

_publ_section_title
;
 Synthesis, characterization, and reactivity of dinuclear
 organo-rare-earth-metal alkyl complexes supported by
 2-amidate-functionalized indolyl ligands: substituent effects on
 coordination and reactivity.
;
_journal_issue 16
_journal_name_full 'Dalton transactions (Cambridge, England : 2003)'
_journal_page_first 5230
_journal_page_last 5242
_journal_paper_doi 10.1039/c9dt00507b
_journal_volume 48
_journal_year 2019
_chemical_formula_moiety '2(C37 H43 N2 O3 Yb)'
_chemical_formula_sum 'C74 H86 N4 O6 Yb2'
_chemical_formula_weight 1473.54
_space_group_crystal_system triclinic
_space_group_IT_number 2
_space_group_name_Hall '-P 1'
_space_group_name_H-M_alt 'P -1'
_symmetry_space_group_name_Hall '-P 1'
_symmetry_space_group_name_H-M 'P -1'
_atom_sites_solution_hydrogens geom
_atom_sites_solution_primary dual
_audit_creation_date 2018-03-26
_audit_creation_method
;
Olex2 1.2
(compiled 2017.08.10 svn.r3458 for OlexSys, GUI svn.r5381)
;
_audit_update_record
;
2018-03-27 deposited with the CCDC.    2019-03-07 downloaded from the CCDC.
;
_cell_angle_alpha 79.527(2)
_cell_angle_beta 76.232(2)
_cell_angle_gamma 89.163(2)
_cell_formula_units_Z 2
_cell_length_a 12.8086(16)
_cell_length_b 16.837(2)
_cell_length_c 20.863(3)
_cell_measurement_reflns_used 7075
_cell_measurement_temperature 293(2)
_cell_measurement_theta_max 20.97
_cell_measurement_theta_min 2.19
_cell_volume 4295.3(10)
_computing_cell_refinement 'SAINT v8.34A (Bruker, 2013)'
_computing_data_collection 'SAINT v8.34A (Bruker, 2013)'
_computing_data_reduction 'SAINT v8.34A (Bruker, 2013)'
_computing_molecular_graphics 'Olex2 (Dolomanov et al., 2009)'
_computing_publication_material 'Olex2 (Dolomanov et al., 2009)'
_computing_structure_refinement 'ShelXL (Sheldrick, 2015)'
_computing_structure_solution 'ShelXT (Sheldrick, 2015)'
_diffrn_ambient_temperature 293.15
_diffrn_measured_fraction_theta_full 0.992
_diffrn_measured_fraction_theta_max 0.988
_diffrn_measurement_device_type 'Bruker APEX-II CCD'
_diffrn_measurement_method '\f and \w scans'
_diffrn_radiation_type MoK\a
_diffrn_radiation_wavelength 0.71073
_diffrn_reflns_av_R_equivalents 0.0788
_diffrn_reflns_av_unetI/netI 0.1211
_diffrn_reflns_Laue_measured_fraction_full 0.992
_diffrn_reflns_Laue_measured_fraction_max 0.988
_diffrn_reflns_limit_h_max 15
_diffrn_reflns_limit_h_min -15
_diffrn_reflns_limit_k_max 20
_diffrn_reflns_limit_k_min -20
_diffrn_reflns_limit_l_max 25
_diffrn_reflns_limit_l_min -25
_diffrn_reflns_number 43638
_diffrn_reflns_point_group_measured_fraction_full 0.992
_diffrn_reflns_point_group_measured_fraction_max 0.988
_diffrn_reflns_theta_full 25.242
_diffrn_reflns_theta_max 25.409
_diffrn_reflns_theta_min 1.230
_diffrn_standards_number 0
_exptl_absorpt_coefficient_mu 2.206
_exptl_absorpt_correction_type none
_exptl_crystal_colour colourless
_exptl_crystal_colour_primary colourless
_exptl_crystal_density_diffrn 1.139
_exptl_crystal_description block
_exptl_crystal_F_000 1492
_exptl_crystal_size_max 0.23
_exptl_crystal_size_mid 0.21
_exptl_crystal_size_min 0.2
_refine_diff_density_max 1.014
_refine_diff_density_min -0.810
_refine_diff_density_rms 0.111
_refine_ls_extinction_method none
_refine_ls_goodness_of_fit_ref 0.872
_refine_ls_hydrogen_treatment constr
_refine_ls_matrix_type full
_refine_ls_number_parameters 759
_refine_ls_number_reflns 15663
_refine_ls_number_restraints 1768
_refine_ls_restrained_S_all 0.882
_refine_ls_R_factor_all 0.1222
_refine_ls_R_factor_gt 0.0629
_refine_ls_shift/su_max 0.001
_refine_ls_shift/su_mean 0.000
_refine_ls_structure_factor_coef Fsqd
_refine_ls_weighting_details 'w=1/[\s^2^(Fo^2^)+(0.0843P)^2^] where P=(Fo^2^+2Fc^2^)/3'
_refine_ls_weighting_scheme calc
_refine_ls_wR_factor_gt 0.1457
_refine_ls_wR_factor_ref 0.1646
_reflns_Friedel_coverage 0.000
_reflns_number_gt 7621
_reflns_number_total 15663
_reflns_threshold_expression 'I > 2\s(I)'
_cod_data_source_file c9dt00507b2.cif
_cod_data_source_block 1ea
_cod_depositor_comments 'Adding full bibliography for 7049263--7049284.cif.'
_cod_original_cell_volume 4295.1(9)
_cod_database_code 7049274
_shelx_shelxl_version_number 2018/1
_shelx_space_group_comment
;
The symmetry employed for this shelxl refinement is uniquely defined
by the following loop, which should always be used as a source of
symmetry information in preference to the above space-group names.
They are only intended as comments.
;
_shelx_estimated_absorpt_t_max 0.667
_shelx_estimated_absorpt_t_min 0.631
_olex2_refinement_description
;
1. Fixed Uiso
 At 1.2 times of:
  All C(H) groups, All C(H,H) groups
 At 1.5 times of:
  All C(H,H,H) groups
2. Restrained distances
 C72-C73 = C35-C36 = C68-C69 = C71-C72 = C19-C21 = C30-C31 = C31-C32 = C67-C68
 1.54 with sigma of 0.01
3. Rigid bond restraints
 C27, C28, C28, C29, O6, C74, C50, C51, C65, C66, C73, C74, C34, C35, C35, C36
 with sigma for 1-2 distances of 0.001 and sigma for 1-3 distances of 0.002
 C49, C50, C61, C62, C56, C58, C63, C64, C24, C29, C26, C27, O6, C71, C72, C73
 with sigma for 1-2 distances of 0.001 and sigma for 1-3 distances of 0.002
 C52, C56, C59, C60, C61, C66, C69, C70, C53, C55
 with sigma for 1-2 distances of 0.001 and sigma for 1-3 distances of 0.002
 N2, C9, O5, C70, O5, C67, O3, C37, O4, C46, O3, C34, C16, C17, N3, C45, C19,
 C20
 with sigma for 1-2 distances of 0.001 and sigma for 1-3 distances of 0.002
4. Uiso/Uaniso restraints and constraints
C24 \\sim C25 \\sim C26 \\sim C27 \\sim C28 \\sim C29 \\sim C1 \\sim C2 \\sim
C3 \\sim C4 \\sim C5 \\sim C6 \\sim C7 \\sim C8 \\sim C9 \\sim C10 \\sim C11
\\sim C12 \\sim C13 \\sim C14 \\sim C15 \\sim C16 \\sim C17 \\sim C18 \\sim C19
\\sim C20 \\sim C21 \\sim C22 \\sim C23 \\sim C30 \\sim C31 \\sim C32 \\sim C33
\\sim C34 \\sim C35 \\sim C36 \\sim C37 \\sim C38 \\sim C39 \\sim C40 \\sim C41
\\sim C42 \\sim C43 \\sim C44 \\sim C45 \\sim C46 \\sim C47 \\sim C48 \\sim C49
\\sim C50 \\sim C51 \\sim C52 \\sim C53 \\sim C54 \\sim C55 \\sim C56 \\sim C57
\\sim C58 \\sim C59 \\sim C60 \\sim C61 \\sim C62 \\sim C63 \\sim C64 \\sim C65
\\sim C66 \\sim C67 \\sim C68 \\sim C69 \\sim C70 \\sim C71 \\sim C72 \\sim C73
\\sim C74: within 3.8A with sigma of 0.01 and sigma for terminal atoms of 0.02
Uanis(C3) \\sim Ueq, Uanis(C4) \\sim Ueq, Uanis(C5) \\sim Ueq, Uanis(C6) \\sim
Ueq, Uanis(C7) \\sim Ueq, Uanis(C8) \\sim Ueq: with sigma of 0.02 and sigma for
terminal atoms of 0.04
Uanis(O3) \\sim Ueq, Uanis(C34) \\sim Ueq, Uanis(C35) \\sim Ueq, Uanis(C36)
\\sim Ueq, Uanis(C37) \\sim Ueq: with sigma of 0.02 and sigma for terminal
atoms of 0.04
Uanis(O5) \\sim Ueq, Uanis(C67) \\sim Ueq, Uanis(C68) \\sim Ueq, Uanis(C69)
\\sim Ueq, Uanis(C70) \\sim Ueq: with sigma of 0.02 and sigma for terminal
atoms of 0.04
Uanis(O6) \\sim Ueq, Uanis(C71) \\sim Ueq, Uanis(C72) \\sim Ueq, Uanis(C73)
\\sim Ueq, Uanis(C74) \\sim Ueq: with sigma of 0.02 and sigma for terminal
atoms of 0.04
Uanis(C19) \\sim Ueq, Uanis(C20) \\sim Ueq, Uanis(C21) \\sim Ueq: with sigma of
0.02 and sigma for terminal atoms of 0.04
Uanis(C24) \\sim Ueq, Uanis(C25) \\sim Ueq, Uanis(C26) \\sim Ueq, Uanis(C27)
\\sim Ueq, Uanis(C28) \\sim Ueq, Uanis(C29) \\sim Ueq: with sigma of 0.02 and
sigma for terminal atoms of 0.04
Uanis(C61) \\sim Ueq, Uanis(C62) \\sim Ueq, Uanis(C63) \\sim Ueq, Uanis(C64)
\\sim Ueq, Uanis(C65) \\sim Ueq, Uanis(C66) \\sim Ueq: with sigma of 0.02 and
sigma for terminal atoms of 0.04
Uanis(C71) \\sim Ueq, Uanis(C72) \\sim Ueq, Uanis(C73) \\sim Ueq, Uanis(C74)
\\sim Ueq: with sigma of 0.02 and sigma for terminal atoms of 0.04
Uanis(C67) \\sim Ueq, Uanis(C68) \\sim Ueq, Uanis(C69) \\sim Ueq, Uanis(C70)
\\sim Ueq: with sigma of 0.02 and sigma for terminal atoms of 0.04
5.a Ternary CH refined with riding coordinates:
 C16(H16), C19(H19), C53(H53), C56(H56)
5.b Secondary CH2 refined with riding coordinates:
 C30(H30A,H30B), C31(H31A,H31B), C32(H32A,H32B), C33(H33A,H33B), C34(H34A,
 H34B), C35(H35A,H35B), C36(H36A,H36B), C37(H37A,H37B), C67(H67A,H67B),
 C68(H68A,H68B), C69(H69A,H69B), C70(H70A,H70B), C71(H71A,H71B), C72(H72A,H72B),
  C73(H73A,H73B), C74(H74A,H74B)
5.c Aromatic/amide H refined with riding coordinates:
 C25(H25), C26(H26), C27(H27), C28(H28), C29(H29), C2(H2), C4(H4), C5(H5),
 C6(H6), C7(H7), C12(H12), C13(H13), C14(H14), C39(H39), C41(H41), C42(H42),
 C43(H43), C44(H44), C49(H49), C50(H50), C51(H51), C62(H62), C63(H63), C64(H64),
  C65(H65), C66(H66)
5.d Fitted hexagon refined as free rotating group:
 C24(C25,C26,C27,C28,C29), C61(C62,C63,C64,C65,C66)
5.e Idealised Me refined as rotating group:
 C17(H17A,H17B,H17C), C18(H18A,H18B,H18C), C20(H20A,H20B,H20C), C21(H21A,H21B,
 H21C), C54(H54A,H54B,H54C), C55(H55A,H55B,H55C), C57(H57A,H57B,H57C), C58(H58A,
 H58B,H58C)
;
_olex2_submission_special_instructions 'No special instructions were received'

loop_
_space_group_symop_operation_xyz
'x, y, z'
'-x, -y, -z'

loop_
_atom_site_label
_atom_site_type_symbol
_atom_site_fract_x
_atom_site_fract_y
_atom_site_fract_z
_atom_site_U_iso_or_equiv
_atom_site_adp_type
_atom_site_occupancy
_atom_site_site_symmetry_order
_atom_site_calc_flag
_atom_site_refinement_flags_posn
_atom_site_refinement_flags_adp
C24 C 0.6115(6) 0.5242(5) 0.6662(5) 0.119(2) Uani 1 1 d . U
C25 C 0.5099(7) 0.4883(4) 0.6783(5) 0.121(2) Uani 1 1 d G U
H25 H 0.503029 0.434693 0.674136 0.146 Uiso 1 1 calc R .
C26 C 0.4187(5) 0.5326(5) 0.6966(5) 0.129(3) Uani 1 1 d G U
H26 H 0.350776 0.508566 0.704709 0.154 Uiso 1 1 calc R .
C27 C 0.4291(6) 0.6127(5) 0.7028(5) 0.134(2) Uani 1 1 d G U
H27 H 0.368031 0.642339 0.715060 0.161 Uiso 1 1 calc R .
C28 C 0.5306(7) 0.6486(4) 0.6907(5) 0.135(3) Uani 1 1 d G U
H28 H 0.537539 0.702240 0.694837 0.162 Uiso 1 1 calc R .
C29 C 0.6218(5) 0.6044(5) 0.6724(5) 0.128(2) Uani 1 1 d G U
H29 H 0.689793 0.628368 0.664264 0.154 Uiso 1 1 calc R .
C1 C 0.9431(8) 0.3928(6) 0.3910(6) 0.0787(18) Uani 1 1 d . U
C2 C 0.9035(8) 0.3459(6) 0.3553(5) 0.0810(18) Uani 1 1 d . U
H2 H 0.879390 0.292305 0.369215 0.097 Uiso 1 1 calc R .
C3 C 0.9065(9) 0.3957(7) 0.2927(6) 0.090(2) Uani 1 1 d . U
C4 C 0.8748(10) 0.3850(7) 0.2325(6) 0.100(2) Uani 1 1 d . U
H4 H 0.846767 0.336733 0.227019 0.121 Uiso 1 1 calc R .
C5 C 0.8908(10) 0.4552(8) 0.1836(6) 0.104(2) Uani 1 1 d . U
H5 H 0.869882 0.451098 0.144595 0.125 Uiso 1 1 calc R .
C6 C 0.9305(11) 0.5254(8) 0.1844(7) 0.113(3) Uani 1 1 d . U
H6 H 0.935003 0.567891 0.148400 0.135 Uiso 1 1 calc R .
C7 C 0.9663(10) 0.5354(7) 0.2406(6) 0.104(2) Uani 1 1 d . U
H7 H 0.998683 0.584015 0.241739 0.125 Uiso 1 1 calc R .
C8 C 0.9527(10) 0.4713(7) 0.2952(6) 0.093(2) Uani 1 1 d . U
C9 C 0.9535(8) 0.3773(6) 0.4589(5) 0.0749(17) Uani 1 1 d . U
C10 C 0.8814(8) 0.2444(6) 0.4974(5) 0.0750(17) Uani 1 1 d . U
C11 C 0.7673(8) 0.2362(6) 0.5068(5) 0.0802(18) Uani 1 1 d . U
C12 C 0.7272(9) 0.1630(6) 0.4964(5) 0.085(2) Uani 1 1 d . U
H12 H 0.653864 0.156613 0.500268 0.102 Uiso 1 1 calc R .
C13 C 0.7921(9) 0.1029(6) 0.4813(5) 0.086(2) Uani 1 1 d . U
H13 H 0.762264 0.055386 0.475640 0.103 Uiso 1 1 calc R .
C14 C 0.9001(9) 0.1086(6) 0.4740(5) 0.085(2) Uani 1 1 d . U
H14 H 0.942753 0.065378 0.463694 0.102 Uiso 1 1 calc R .
C15 C 0.9483(8) 0.1810(6) 0.4821(5) 0.0789(17) Uani 1 1 d . U
C16 C 0.6966(9) 0.3022(6) 0.5234(6) 0.0871(19) Uani 1 1 d . U
H16 H 0.741944 0.347623 0.525475 0.105 Uiso 1 1 calc R .
C17 C 0.6333(9) 0.3320(7) 0.4699(6) 0.106(3) Uani 1 1 d . U
H17A H 0.682710 0.348004 0.427006 0.160 Uiso 1 1 calc GR .
H17B H 0.591550 0.377264 0.481602 0.160 Uiso 1 1 calc GR .
H17C H 0.586356 0.289144 0.467728 0.160 Uiso 1 1 calc GR .
C18 C 0.6172(9) 0.2787(7) 0.5930(6) 0.114(3) Uani 1 1 d . U
H18A H 0.568774 0.236333 0.591748 0.171 Uiso 1 1 calc GR .
H18B H 0.576909 0.324949 0.603976 0.171 Uiso 1 1 calc GR .
H18C H 0.656667 0.260267 0.626369 0.171 Uiso 1 1 calc GR .
C19 C 1.0658(9) 0.1885(6) 0.4744(6) 0.087(2) Uani 1 1 d D U
H19 H 1.075955 0.235331 0.494433 0.104 Uiso 1 1 calc R .
C20 C 1.1300(10) 0.2065(8) 0.4081(6) 0.126(3) Uani 1 1 d . U
H20A H 1.143319 0.157549 0.390347 0.188 Uiso 1 1 calc GR .
H20B H 1.197157 0.231039 0.408125 0.188 Uiso 1 1 calc GR .
H20C H 1.093141 0.243100 0.380664 0.188 Uiso 1 1 calc GR .
C21 C 1.1140(10) 0.1186(7) 0.5137(7) 0.126(4) Uani 1 1 d D U
H21A H 1.108672 0.070648 0.495641 0.190 Uiso 1 1 calc GR .
H21B H 1.075562 0.109773 0.559976 0.190 Uiso 1 1 calc GR .
H21C H 1.188260 0.131115 0.510186 0.190 Uiso 1 1 calc GR .
C22 C 0.7932(10) 0.4529(7) 0.6240(7) 0.107(3) Uani 1 1 d . U
C23 C 0.7086(11) 0.4805(7) 0.6456(7) 0.115(3) Uani 1 1 d . U
C30 C 1.2439(8) 0.4560(8) 0.5788(7) 0.110(3) Uani 1 1 d D U
H30A H 1.238900 0.444193 0.626708 0.132 Uiso 1 1 calc R .
H30B H 1.235680 0.513552 0.565461 0.132 Uiso 1 1 calc R .
C31 C 1.3505(8) 0.4308(7) 0.5411(6) 0.110(3) Uani 1 1 d D U
H31A H 1.401200 0.422506 0.569481 0.132 Uiso 1 1 calc R .
H31B H 1.380484 0.471246 0.501728 0.132 Uiso 1 1 calc R .
C32 C 1.3249(9) 0.3522(7) 0.5214(7) 0.114(3) Uani 1 1 d D U
H32A H 1.372789 0.345330 0.479211 0.137 Uiso 1 1 calc R .
H32B H 1.330145 0.306165 0.555810 0.137 Uiso 1 1 calc R .
C33 C 1.2121(9) 0.3627(7) 0.5147(6) 0.100(2) Uani 1 1 d . U
H33A H 1.211068 0.389559 0.469619 0.120 Uiso 1 1 calc R .
H33B H 1.174947 0.310617 0.523819 0.120 Uiso 1 1 calc R .
C34 C 0.8743(10) 0.2658(7) 0.6835(7) 0.109(2) Uani 1 1 d . U
H34A H 0.819536 0.287037 0.716240 0.131 Uiso 1 1 calc R .
H34B H 0.845840 0.261937 0.644982 0.131 Uiso 1 1 calc R .
C35 C 0.9072(10) 0.1877(7) 0.7124(7) 0.121(3) Uani 1 1 d D U
H35A H 0.921444 0.152499 0.679495 0.146 Uiso 1 1 calc R .
H35B H 0.851602 0.162454 0.750645 0.146 Uiso 1 1 calc R .
C36 C 1.0082(9) 0.2036(8) 0.7338(7) 0.125(3) Uani 1 1 d D U
H36A H 0.991148 0.213925 0.779395 0.150 Uiso 1 1 calc R .
H36B H 1.055244 0.158056 0.731340 0.150 Uiso 1 1 calc R .
C37 C 1.0574(9) 0.2740(7) 0.6869(6) 0.109(2) Uani 1 1 d . U
H37A H 1.093965 0.307089 0.708791 0.131 Uiso 1 1 calc R .
H37B H 1.109603 0.258114 0.649854 0.131 Uiso 1 1 calc R .
C38 C 0.1689(8) 0.0500(6) 0.8475(5) 0.0713(17) Uani 1 1 d . U
C39 C 0.2495(8) 0.0623(6) 0.7889(5) 0.0746(17) Uani 1 1 d . U
H39 H 0.282098 0.023525 0.764845 0.089 Uiso 1 1 calc R .
C40 C 0.2715(8) 0.1464(6) 0.7736(5) 0.0715(18) Uani 1 1 d . U
C41 C 0.3434(8) 0.1966(6) 0.7229(5) 0.0765(19) Uani 1 1 d . U
H41 H 0.390273 0.174763 0.689608 0.092 Uiso 1 1 calc R .
C42 C 0.3460(8) 0.2784(6) 0.7213(5) 0.079(2) Uani 1 1 d . U
H42 H 0.395499 0.311499 0.687529 0.094 Uiso 1 1 calc R .
C43 C 0.2745(8) 0.3124(6) 0.7705(5) 0.082(2) Uani 1 1 d . U
H43 H 0.273732 0.368170 0.767287 0.098 Uiso 1 1 calc R .
C44 C 0.2042(8) 0.2630(6) 0.8244(5) 0.0757(19) Uani 1 1 d . U
H44 H 0.160228 0.284909 0.858749 0.091 Uiso 1 1 calc R .
C45 C 0.2022(8) 0.1806(6) 0.8247(5) 0.0723(18) Uani 1 1 d . U
C46 C 0.1127(8) -0.0244(6) 0.8906(5) 0.0667(17) Uani 1 1 d . U
C47 C 0.1929(9) -0.1221(6) 0.8283(5) 0.0778(17) Uani 1 1 d . U
C48 C 0.1611(8) -0.1194(6) 0.7677(5) 0.0794(18) Uani 1 1 d . U
C49 C 0.2320(9) -0.1500(6) 0.7163(5) 0.087(2) Uani 1 1 d . U
H49 H 0.213955 -0.148413 0.675424 0.105 Uiso 1 1 calc R .
C50 C 0.3282(9) -0.1824(6) 0.7253(6) 0.0921(19) Uani 1 1 d . U
H50 H 0.373396 -0.202978 0.690655 0.110 Uiso 1 1 calc R .
C51 C 0.3582(9) -0.1848(7) 0.7833(6) 0.094(2) Uani 1 1 d . U
H51 H 0.424850 -0.204702 0.787318 0.113 Uiso 1 1 calc R .
C52 C 0.2900(9) -0.1576(6) 0.8375(5) 0.0854(18) Uani 1 1 d . U
C53 C 0.0555(9) -0.0872(7) 0.7584(5) 0.0857(19) Uani 1 1 d . U
H53 H 0.023887 -0.061386 0.796817 0.103 Uiso 1 1 calc R .
C54 C 0.0703(10) -0.0223(7) 0.6948(6) 0.112(3) Uani 1 1 d . U
H54A H 0.106086 0.024614 0.700658 0.169 Uiso 1 1 calc GR .
H54B H 0.001292 -0.007905 0.686502 0.169 Uiso 1 1 calc GR .
H54C H 0.112937 -0.043017 0.657271 0.169 Uiso 1 1 calc GR .
C55 C -0.0216(10) -0.1553(7) 0.7587(6) 0.117(3) Uani 1 1 d . U
H55A H 0.011409 -0.186353 0.725353 0.176 Uiso 1 1 calc GR .
H55B H -0.086554 -0.132912 0.748760 0.176 Uiso 1 1 calc GR .
H55C H -0.038280 -0.189617 0.802130 0.176 Uiso 1 1 calc GR .
C56 C 0.3206(9) -0.1635(7) 0.9026(5) 0.092(2) Uani 1 1 d . U
H56 H 0.253896 -0.159183 0.936269 0.110 Uiso 1 1 calc R .
C57 C 0.3673(11) -0.2435(8) 0.9260(6) 0.136(4) Uani 1 1 d . U
H57A H 0.321081 -0.286875 0.923862 0.203 Uiso 1 1 calc GR .
H57B H 0.373084 -0.246716 0.971433 0.203 Uiso 1 1 calc GR .
H57C H 0.437290 -0.247822 0.897579 0.203 Uiso 1 1 calc GR .
C58 C 0.3891(10) -0.0940(8) 0.9008(6) 0.115(3) Uani 1 1 d . U
H58A H 0.451606 -0.091397 0.864320 0.172 Uiso 1 1 calc GR .
H58B H 0.410837 -0.099640 0.942353 0.172 Uiso 1 1 calc GR .
H58C H 0.349766 -0.045373 0.894618 0.172 Uiso 1 1 calc GR .
C59 C -0.1353(13) 0.1442(10) 0.9350(8) 0.152(3) Uani 1 1 d . U
C60 C -0.2065(14) 0.1715(11) 0.9111(8) 0.161(3) Uani 1 1 d . U
C61 C -0.2889(8) 0.2140(7) 0.8796(5) 0.165(3) Uani 1 1 d . U
C62 C -0.2844(8) 0.2972(7) 0.8575(6) 0.171(3) Uani 1 1 d G U
H62 H -0.229895 0.328512 0.863895 0.205 Uiso 1 1 calc R .
C63 C -0.3614(10) 0.3336(5) 0.8257(5) 0.174(3) Uani 1 1 d G U
H63 H -0.358404 0.389210 0.810902 0.209 Uiso 1 1 calc R .
C64 C -0.4429(8) 0.2868(7) 0.8161(5) 0.176(3) Uani 1 1 d G U
H64 H -0.494440 0.311093 0.794864 0.211 Uiso 1 1 calc R .
C65 C -0.4474(8) 0.2036(7) 0.8382(6) 0.176(3) Uani 1 1 d G U
H65 H -0.501970 0.172276 0.831820 0.211 Uiso 1 1 calc R .
C66 C -0.3704(10) 0.1672(5) 0.8700(5) 0.169(3) Uani 1 1 d G U
H66 H -0.373461 0.111577 0.884813 0.202 Uiso 1 1 calc R .
C67 C 0.1782(9) 0.0710(9) 1.0841(6) 0.123(3) Uani 1 1 d D U
H67A H 0.152620 0.015058 1.095810 0.148 Uiso 1 1 calc R .
H67B H 0.133239 0.101300 1.115006 0.148 Uiso 1 1 calc R .
C68 C 0.2948(9) 0.0770(10) 1.0875(6) 0.147(3) Uani 1 1 d D U
H68A H 0.303299 0.115070 1.115796 0.176 Uiso 1 1 calc R .
H68B H 0.318748 0.024714 1.105827 0.176 Uiso 1 1 calc R .
C69 C 0.3590(10) 0.1058(10) 1.0162(6) 0.144(3) Uani 1 1 d D U
H69A H 0.402837 0.153133 1.014027 0.172 Uiso 1 1 calc R .
H69B H 0.406084 0.063763 1.001249 0.172 Uiso 1 1 calc R .
C70 C 0.2838(10) 0.1255(9) 0.9735(7) 0.122(2) Uani 1 1 d . U
H70A H 0.299572 0.094991 0.937253 0.147 Uiso 1 1 calc R .
H70B H 0.290110 0.182623 0.954033 0.147 Uiso 1 1 calc R .
C71 C -0.0528(13) 0.3041(9) 0.9706(8) 0.161(3) Uani 1 1 d D U
H71A H -0.125473 0.281197 0.985442 0.193 Uiso 1 1 calc R .
H71B H -0.035948 0.321464 0.922216 0.193 Uiso 1 1 calc R .
C72 C -0.0408(13) 0.3741(9) 1.0052(9) 0.172(3) Uani 1 1 d D U
H72A H -0.021561 0.423750 0.972591 0.206 Uiso 1 1 calc R .
H72B H -0.107286 0.381644 1.036994 0.206 Uiso 1 1 calc R .
C73 C 0.0470(14) 0.3513(10) 1.0405(9) 0.172(3) Uani 1 1 d D U
H73A H 0.104356 0.392346 1.025145 0.207 Uiso 1 1 calc R .
H73B H 0.019355 0.347868 1.088455 0.207 Uiso 1 1 calc R .
C74 C 0.0881(14) 0.2749(10) 1.0269(8) 0.152(3) Uani 1 1 d . U
H74A H 0.162285 0.281831 1.001325 0.183 Uiso 1 1 calc R .
H74B H 0.085802 0.237984 1.068772 0.183 Uiso 1 1 calc R .
N1 N 0.9727(7) 0.4701(5) 0.3560(4) 0.081(2) Uani 1 1 d . .
N2 N 0.9277(6) 0.3151(4) 0.5079(4) 0.0592(18) Uani 1 1 d . U
N3 N 0.1393(5) 0.1215(4) 0.8709(3) 0.0555(17) Uani 1 1 d . U
N4 N 0.1201(6) -0.0977(4) 0.8834(3) 0.062(2) Uani 1 1 d . .
O1 O 0.9935(5) 0.4392(3) 0.4785(3) 0.0683(17) Uani 1 1 d . .
O2 O 1.1612(5) 0.4110(4) 0.5628(3) 0.0725(18) Uani 1 1 d . .
O3 O 0.9736(6) 0.3184(4) 0.6628(3) 0.086(2) Uani 1 1 d . U
O4 O 0.0429(5) -0.0081(3) 0.9431(3) 0.0583(15) Uani 1 1 d . U
O5 O 0.1752(6) 0.1050(4) 1.0148(4) 0.0891(19) Uani 1 1 d . U
O6 O 0.0267(7) 0.2438(5) 0.9912(4) 0.110(2) Uani 1 1 d . U
Yb1 Yb 0.97600(3) 0.43711(2) 0.58633(2) 0.06857(17) Uani 1 1 d . .
Yb2 Yb 0.01886(3) 0.11221(2) 0.97407(2) 0.05403(14) Uani 1 1 d . .

loop_
_atom_site_aniso_label
_atom_site_aniso_U_11
_atom_site_aniso_U_22
_atom_site_aniso_U_33
_atom_site_aniso_U_23
_atom_site_aniso_U_13
_atom_site_aniso_U_12
C24 0.093(4) 0.091(4) 0.167(5) -0.034(4) -0.011(4) 0.006(4)
C25 0.095(4) 0.092(4) 0.170(5) -0.037(4) -0.007(4) 0.007(4)
C26 0.096(5) 0.100(4) 0.180(5) -0.030(4) -0.012(5) 0.005(4)
C27 0.103(4) 0.103(4) 0.185(5) -0.039(5) -0.004(5) 0.009(4)
C28 0.104(4) 0.102(5) 0.188(5) -0.038(4) -0.007(5) 0.010(3)
C29 0.102(4) 0.094(4) 0.181(5) -0.040(4) -0.008(4) 0.005(4)
C1 0.077(3) 0.069(3) 0.090(3) -0.013(3) -0.021(3) 0.011(3)
C2 0.082(3) 0.076(3) 0.086(3) -0.012(3) -0.026(3) 0.012(3)
C3 0.092(4) 0.087(4) 0.092(4) -0.012(3) -0.024(3) 0.019(3)
C4 0.106(4) 0.096(4) 0.095(4) -0.013(4) -0.021(4) 0.018(4)
C5 0.113(4) 0.101(4) 0.094(4) -0.015(4) -0.022(4) 0.013(4)
C6 0.126(5) 0.102(5) 0.101(5) -0.006(4) -0.020(4) 0.018(4)
C7 0.116(4) 0.094(4) 0.096(4) -0.010(4) -0.017(4) 0.015(4)
C8 0.098(4) 0.082(4) 0.092(4) -0.006(3) -0.018(4) 0.020(4)
C9 0.069(3) 0.061(3) 0.093(3) -0.007(3) -0.023(3) 0.009(3)
C10 0.068(3) 0.068(3) 0.094(3) -0.020(3) -0.025(3) 0.003(3)
C11 0.073(3) 0.068(3) 0.099(3) -0.014(3) -0.020(3) 0.003(3)
C12 0.072(4) 0.071(4) 0.112(4) -0.022(4) -0.019(4) -0.006(3)
C13 0.077(4) 0.072(4) 0.110(4) -0.023(3) -0.018(4) -0.002(3)
C14 0.079(4) 0.072(4) 0.108(4) -0.024(3) -0.020(4) 0.006(4)
C15 0.073(3) 0.067(3) 0.099(3) -0.019(3) -0.022(3) 0.002(3)
C16 0.073(4) 0.073(4) 0.111(4) -0.020(3) -0.012(3) 0.000(3)
C17 0.083(6) 0.102(6) 0.134(6) -0.018(5) -0.029(4) 0.004(5)
C18 0.094(7) 0.111(7) 0.129(7) -0.029(6) -0.003(6) 0.001(6)
C19 0.077(4) 0.075(4) 0.110(4) -0.019(4) -0.024(4) 0.008(4)
C20 0.097(6) 0.136(7) 0.124(5) 0.001(6) -0.007(5) -0.006(6)
C21 0.095(7) 0.128(7) 0.148(7) 0.002(6) -0.034(6) -0.003(6)
C22 0.083(5) 0.078(4) 0.154(5) -0.030(4) -0.011(5) 0.009(4)
C23 0.090(5) 0.083(4) 0.166(5) -0.032(4) -0.015(5) 0.006(4)
C30 0.074(5) 0.114(6) 0.149(6) -0.044(5) -0.026(5) 0.008(5)
C31 0.076(5) 0.117(6) 0.142(6) -0.037(5) -0.023(5) 0.005(5)
C32 0.080(5) 0.118(6) 0.148(6) -0.037(5) -0.023(5) 0.015(5)
C33 0.079(4) 0.098(5) 0.131(5) -0.029(4) -0.033(4) 0.012(4)
C34 0.089(4) 0.093(5) 0.140(5) 0.004(4) -0.032(4) -0.010(3)
C35 0.112(5) 0.098(5) 0.146(6) 0.011(5) -0.040(5) -0.008(5)
C36 0.109(5) 0.107(6) 0.148(6) 0.019(5) -0.042(5) -0.004(4)
C37 0.092(4) 0.095(5) 0.135(5) 0.012(4) -0.045(4) 0.011(4)
C38 0.070(3) 0.079(3) 0.064(3) -0.014(3) -0.014(3) 0.002(3)
C39 0.072(3) 0.078(3) 0.070(3) -0.013(3) -0.009(3) 0.005(3)
C40 0.071(4) 0.076(4) 0.063(3) -0.006(3) -0.012(3) -0.004(3)
C41 0.072(4) 0.079(4) 0.072(4) -0.006(3) -0.009(3) -0.009(3)
C42 0.077(4) 0.080(4) 0.070(4) 0.001(4) -0.010(3) -0.010(4)
C43 0.079(4) 0.081(4) 0.077(4) 0.000(4) -0.014(4) -0.013(4)
C44 0.079(4) 0.077(4) 0.066(4) -0.007(3) -0.011(3) -0.009(3)
C45 0.069(3) 0.077(3) 0.067(3) -0.003(3) -0.016(3) -0.008(3)
C46 0.065(3) 0.074(3) 0.060(3) -0.017(3) -0.011(2) 0.017(3)
C47 0.079(3) 0.080(3) 0.074(3) -0.020(3) -0.012(3) 0.015(3)
C48 0.080(3) 0.081(3) 0.075(3) -0.022(3) -0.008(3) 0.013(3)
C49 0.091(4) 0.089(4) 0.081(4) -0.024(3) -0.012(4) 0.011(3)
C50 0.092(4) 0.090(4) 0.086(4) -0.023(4) -0.001(3) 0.021(3)
C51 0.087(4) 0.096(4) 0.090(4) -0.016(4) -0.007(3) 0.025(4)
C52 0.083(4) 0.087(4) 0.080(3) -0.015(3) -0.008(3) 0.017(3)
C53 0.089(4) 0.092(4) 0.075(4) -0.023(3) -0.012(3) 0.012(3)
C54 0.117(7) 0.107(6) 0.106(6) -0.018(6) -0.014(6) 0.010(6)
C55 0.117(7) 0.111(7) 0.118(7) -0.013(6) -0.021(6) -0.016(5)
C56 0.086(4) 0.102(4) 0.080(4) -0.012(4) -0.010(3) 0.032(3)
C57 0.127(7) 0.143(7) 0.119(7) 0.004(6) -0.017(6) 0.046(7)
C58 0.116(7) 0.125(6) 0.100(6) -0.012(6) -0.028(6) 0.010(5)
C59 0.142(5) 0.179(6) 0.157(5) -0.041(5) -0.076(4) 0.050(5)
C60 0.148(5) 0.187(5) 0.165(5) -0.029(5) -0.077(4) 0.054(4)
C61 0.150(5) 0.196(5) 0.166(5) -0.026(5) -0.080(4) 0.053(4)
C62 0.156(5) 0.197(5) 0.174(5) -0.023(5) -0.078(4) 0.056(5)
C63 0.156(5) 0.199(6) 0.179(5) -0.019(5) -0.081(4) 0.053(4)
C64 0.156(5) 0.207(6) 0.178(6) -0.022(5) -0.078(4) 0.050(5)
C65 0.156(5) 0.207(6) 0.176(5) -0.018(5) -0.080(4) 0.054(5)
C66 0.149(5) 0.200(6) 0.173(5) -0.025(5) -0.079(4) 0.049(4)
C67 0.107(5) 0.173(6) 0.103(4) -0.011(4) -0.062(4) -0.009(5)
C68 0.116(6) 0.191(6) 0.135(6) 0.000(6) -0.057(5) -0.009(6)
C69 0.107(5) 0.195(6) 0.136(6) -0.012(6) -0.055(4) -0.004(6)
C70 0.091(4) 0.158(5) 0.122(4) -0.013(4) -0.040(3) -0.009(4)
C71 0.158(5) 0.164(5) 0.180(5) -0.056(4) -0.062(4) 0.037(4)
C72 0.176(6) 0.161(5) 0.191(6) -0.063(5) -0.045(5) 0.035(5)
C73 0.181(6) 0.169(6) 0.189(6) -0.076(5) -0.055(5) 0.018(5)
C74 0.154(5) 0.158(5) 0.165(5) -0.054(4) -0.060(4) 0.017(5)
N1 0.096(7) 0.063(5) 0.085(6) -0.012(5) -0.026(5) 0.018(5)
N2 0.054(5) 0.056(4) 0.071(5) -0.019(3) -0.016(4) 0.005(4)
N3 0.044(4) 0.062(4) 0.061(4) -0.015(3) -0.011(3) 0.005(3)
N4 0.064(5) 0.060(5) 0.058(5) -0.008(4) -0.008(4) 0.008(4)
O1 0.078(5) 0.044(3) 0.085(5) -0.005(3) -0.030(4) 0.013(3)
O2 0.059(4) 0.066(4) 0.095(5) -0.010(4) -0.024(4) 0.003(3)
O3 0.082(4) 0.074(4) 0.097(5) 0.013(4) -0.031(4) 0.000(3)
O4 0.064(4) 0.063(4) 0.049(3) -0.015(3) -0.012(2) 0.004(3)
O5 0.080(4) 0.104(5) 0.097(4) -0.021(4) -0.047(3) 0.013(4)
O6 0.107(6) 0.102(5) 0.103(6) 0.007(4) -0.008(4) -0.027(4)
Yb1 0.0517(3) 0.0524(3) 0.0898(4) 0.0073(2) -0.0095(2) 0.0052(2)
Yb2 0.0500(3) 0.0595(3) 0.0505(2) -0.00771(18) -0.01006(19) 0.0069(2)

loop_
_atom_type_symbol
_atom_type_description
_atom_type_scat_dispersion_real
_atom_type_scat_dispersion_imag
_atom_type_scat_source
C C 0.0033 0.0016 'International Tables Vol C Tables 4.2.6.8 and 6.1.1.4'
H H 0.0000 0.0000 'International Tables Vol C Tables 4.2.6.8 and 6.1.1.4'
N N 0.0061 0.0033 'International Tables Vol C Tables 4.2.6.8 and 6.1.1.4'
O O 0.0106 0.0060 'International Tables Vol C Tables 4.2.6.8 and 6.1.1.4'
Yb Yb -0.3850 5.5486 'International Tables Vol C Tables 4.2.6.8 and 6.1.1.4'

loop_
_geom_angle_atom_site_label_1
_geom_angle_atom_site_label_2
_geom_angle_atom_site_label_3
_geom_angle
_geom_angle_site_symmetry_1
_geom_angle_site_symmetry_3
C25 C24 C29 120.0 . .
C25 C24 C23 121.6(8) . .
C29 C24 C23 118.4(8) . .
C24 C25 H25 120.0 . .
C24 C25 C26 120.0 . .
C26 C25 H25 120.0 . .
C25 C26 H26 120.0 . .
C25 C26 C27 120.0 . .
C27 C26 H26 120.0 . .
C26 C27 H27 120.0 . .
C28 C27 C26 120.0 . .
C28 C27 H27 120.0 . .
C27 C28 H28 120.0 . .
C27 C28 C29 120.0 . .
C29 C28 H28 120.0 . .
C24 C29 H29 120.0 . .
C28 C29 C24 120.0 . .
C28 C29 H29 120.0 . .
C2 C1 C9 131.3(11) . .
C2 C1 N1 113.3(10) . .
N1 C1 C9 115.4(10) . .
C1 C2 H2 127.3 . .
C1 C2 C3 105.5(10) . .
C3 C2 H2 127.3 . .
C2 C3 C4 134.6(12) . .
C2 C3 C8 106.0(11) . .
C8 C3 C4 119.4(11) . .
C3 C4 H4 123.7 . .
C5 C4 C3 112.6(12) . .
C5 C4 H4 123.7 . .
C4 C5 H5 115.1 . .
C6 C5 C4 129.8(14) . .
C6 C5 H5 115.1 . .
C5 C6 H6 120.9 . .
C5 C6 C7 118.3(13) . .
C7 C6 H6 120.9 . .
C6 C7 H7 120.5 . .
C6 C7 C8 119.1(13) . .
C8 C7 H7 120.5 . .
C7 C8 C3 120.7(12) . .
N1 C8 C3 110.4(10) . .
N1 C8 C7 128.8(12) . .
C1 C9 Yb1 78.5(6) . 2_766
N2 C9 C1 133.1(10) . .
N2 C9 O1 111.8(9) . .
N2 C9 Yb1 147.8(8) . 2_766
O1 C9 C1 115.1(9) . .
O1 C9 Yb1 36.8(4) . 2_766
C15 C10 C11 120.9(10) . .
C15 C10 N2 118.5(9) . .
N2 C10 C11 120.5(9) . .
C10 C11 C16 121.2(10) . .
C12 C11 C10 117.0(10) . .
C12 C11 C16 121.8(10) . .
C11 C12 H12 119.2 . .
C13 C12 C11 121.6(10) . .
C13 C12 H12 119.2 . .
C12 C13 H13 118.8 . .
C12 C13 C14 122.3(11) . .
C14 C13 H13 118.8 . .
C13 C14 H14 119.9 . .
C13 C14 C15 120.1(10) . .
C15 C14 H14 119.9 . .
C10 C15 C14 118.0(10) . .
C10 C15 C19 121.0(9) . .
C14 C15 C19 121.0(9) . .
C11 C16 H16 107.6 . .
C11 C16 C17 112.5(9) . .
C11 C16 C18 111.9(9) . .
C17 C16 H16 107.6 . .
C17 C16 C18 109.5(9) . .
C18 C16 H16 107.6 . .
C16 C17 H17A 109.5 . .
C16 C17 H17B 109.5 . .
C16 C17 H17C 109.5 . .
H17A C17 H17B 109.5 . .
H17A C17 H17C 109.5 . .
H17B C17 H17C 109.5 . .
C16 C18 H18A 109.5 . .
C16 C18 H18B 109.5 . .
C16 C18 H18C 109.5 . .
H18A C18 H18B 109.5 . .
H18A C18 H18C 109.5 . .
H18B C18 H18C 109.5 . .
C15 C19 H19 105.0 . .
C15 C19 C21 114.9(10) . .
C20 C19 C15 116.6(10) . .
C20 C19 H19 105.1 . .
C20 C19 C21 108.9(10) . .
C21 C19 H19 105.1 . .
C19 C20 H20A 109.5 . .
C19 C20 H20B 109.5 . .
C19 C20 H20C 109.5 . .
H20A C20 H20B 109.5 . .
H20A C20 H20C 109.5 . .
H20B C20 H20C 109.5 . .
C19 C21 H21A 109.5 . .
C19 C21 H21B 109.5 . .
C19 C21 H21C 109.5 . .
H21A C21 H21B 109.5 . .
H21A C21 H21C 109.5 . .
H21B C21 H21C 109.5 . .
C23 C22 Yb1 162.3(11) . .
C22 C23 C24 172.4(14) . .
H30A C30 H30B 108.5 . .
C31 C30 H30A 110.2 . .
C31 C30 H30B 110.2 . .
O2 C30 H30A 110.2 . .
O2 C30 H30B 110.2 . .
O2 C30 C31 107.4(9) . .
C30 C31 H31A 110.9 . .
C30 C31 H31B 110.9 . .
C30 C31 C32 104.3(9) . .
H31A C31 H31B 108.9 . .
C32 C31 H31A 110.9 . .
C32 C31 H31B 110.9 . .
C31 C32 H32A 111.2 . .
C31 C32 H32B 111.2 . .
H32A C32 H32B 109.1 . .
C33 C32 C31 102.7(9) . .
C33 C32 H32A 111.2 . .
C33 C32 H32B 111.2 . .
C32 C33 H33A 110.4 . .
C32 C33 H33B 110.4 . .
H33A C33 H33B 108.6 . .
O2 C33 C32 106.8(9) . .
O2 C33 H33A 110.4 . .
O2 C33 H33B 110.4 . .
H34A C34 H34B 108.8 . .
C35 C34 H34A 110.7 . .
C35 C34 H34B 110.7 . .
C35 C34 O3 105.3(9) . .
O3 C34 H34A 110.7 . .
O3 C34 H34B 110.7 . .
C34 C35 H35A 110.6 . .
C34 C35 H35B 110.6 . .
C34 C35 C36 105.8(10) . .
H35A C35 H35B 108.7 . .
C36 C35 H35A 110.6 . .
C36 C35 H35B 110.6 . .
C35 C36 H36A 110.9 . .
C35 C36 H36B 110.9 . .
H36A C36 H36B 108.9 . .
C37 C36 C35 104.2(10) . .
C37 C36 H36A 110.9 . .
C37 C36 H36B 110.9 . .
C36 C37 H37A 110.2 . .
C36 C37 H37B 110.2 . .
H37A C37 H37B 108.5 . .
O3 C37 C36 107.6(9) . .
O3 C37 H37A 110.2 . .
O3 C37 H37B 110.2 . .
C39 C38 C46 132.2(9) . .
C39 C38 N3 112.5(9) . .
N3 C38 C46 115.2(8) . .
C38 C39 H39 127.4 . .
C38 C39 C40 105.2(9) . .
C40 C39 H39 127.4 . .
C39 C40 C45 107.0(9) . .
C41 C40 C39 133.9(10) . .
C41 C40 C45 119.1(10) . .
C40 C41 H41 119.8 . .
C42 C41 C40 120.4(10) . .
C42 C41 H41 119.8 . .
C41 C42 H42 119.8 . .
C41 C42 C43 120.4(10) . .
C43 C42 H42 119.8 . .
C42 C43 H43 119.7 . .
C44 C43 C42 120.7(10) . .
C44 C43 H43 119.7 . .
C43 C44 H44 121.0 . .
C45 C44 C43 117.9(10) . .
C45 C44 H44 121.0 . .
C44 C45 C40 121.4(9) . .
N3 C45 C40 110.4(9) . .
N3 C45 C44 128.2(9) . .
C38 C46 Yb2 150.1(7) . 2_557
N4 C46 C38 130.8(9) . .
N4 C46 O4 117.6(9) . .
N4 C46 Yb2 78.1(6) . 2_557
O4 C46 C38 111.6(8) . .
O4 C46 Yb2 40.9(4) . 2_557
C48 C47 C52 121.0(9) . .
C48 C47 N4 119.1(9) . .
C52 C47 N4 119.4(9) . .
C47 C48 C53 122.0(9) . .
C49 C48 C47 117.3(10) . .
C49 C48 C53 120.7(10) . .
C48 C49 H49 119.5 . .
C50 C49 C48 120.9(11) . .
C50 C49 H49 119.5 . .
C49 C50 H50 119.3 . .
C51 C50 C49 121.5(10) . .
C51 C50 H50 119.3 . .
C50 C51 H51 119.7 . .
C50 C51 C52 120.7(11) . .
C52 C51 H51 119.7 . .
C47 C52 C56 120.7(9) . .
C51 C52 C47 118.4(10) . .
C51 C52 C56 120.9(10) . .
C48 C53 H53 107.5 . .
C48 C53 C54 111.0(9) . .
C48 C53 C55 110.9(9) . .
C54 C53 H53 107.5 . .
C55 C53 H53 107.5 . .
C55 C53 C54 112.0(10) . .
C53 C54 H54A 109.5 . .
C53 C54 H54B 109.5 . .
C53 C54 H54C 109.5 . .
H54A C54 H54B 109.5 . .
H54A C54 H54C 109.5 . .
H54B C54 H54C 109.5 . .
C53 C55 H55A 109.5 . .
C53 C55 H55B 109.5 . .
C53 C55 H55C 109.5 . .
H55A C55 H55B 109.5 . .
H55A C55 H55C 109.5 . .
H55B C55 H55C 109.5 . .
C52 C56 H56 106.2 . .
C52 C56 C57 114.2(10) . .
C57 C56 H56 106.2 . .
C58 C56 C52 110.2(10) . .
C58 C56 H56 106.2 . .
C58 C56 C57 113.1(11) . .
C56 C57 H57A 109.5 . .
C56 C57 H57B 109.5 . .
C56 C57 H57C 109.5 . .
H57A C57 H57B 109.5 . .
H57A C57 H57C 109.5 . .
H57B C57 H57C 109.5 . .
C56 C58 H58A 109.5 . .
C56 C58 H58B 109.5 . .
C56 C58 H58C 109.5 . .
H58A C58 H58B 109.5 . .
H58A C58 H58C 109.5 . .
H58B C58 H58C 109.5 . .
C60 C59 Yb2 170.2(17) . .
C59 C60 C61 174(2) . .
C62 C61 C60 122.4(11) . .
C62 C61 C66 120.0 . .
C66 C61 C60 117.6(11) . .
C61 C62 H62 120.0 . .
C63 C62 C61 120.0 . .
C63 C62 H62 120.0 . .
C62 C63 H63 120.0 . .
C62 C63 C64 120.0 . .
C64 C63 H63 120.0 . .
C63 C64 H64 120.0 . .
C65 C64 C63 120.0 . .
C65 C64 H64 120.0 . .
C64 C65 H65 120.0 . .
C64 C65 C66 120.0 . .
C66 C65 H65 120.0 . .
C61 C66 H66 120.0 . .
C65 C66 C61 120.0 . .
C65 C66 H66 120.0 . .
H67A C67 H67B 108.7 . .
C68 C67 H67A 110.5 . .
C68 C67 H67B 110.5 . .
O5 C67 H67A 110.5 . .
O5 C67 H67B 110.5 . .
O5 C67 C68 106.3(10) . .
C67 C68 H68A 110.5 . .
C67 C68 H68B 110.5 . .
H68A C68 H68B 108.6 . .
C69 C68 C67 106.4(10) . .
C69 C68 H68A 110.5 . .
C69 C68 H68B 110.5 . .
C68 C69 H69A 110.0 . .
C68 C69 H69B 110.0 . .
H69A C69 H69B 108.4 . .
C70 C69 C68 108.3(11) . .
C70 C69 H69A 110.0 . .
C70 C69 H69B 110.0 . .
C69 C70 H70A 110.1 . .
C69 C70 H70B 110.1 . .
C69 C70 O5 108.1(10) . .
H70A C70 H70B 108.4 . .
O5 C70 H70A 110.1 . .
O5 C70 H70B 110.1 . .
H71A C71 H71B 108.9 . .
C72 C71 H71A 110.9 . .
C72 C71 H71B 110.9 . .
O6 C71 H71A 110.9 . .
O6 C71 H71B 110.9 . .
O6 C71 C72 104.3(12) . .
C71 C72 H72A 110.7 . .
C71 C72 H72B 110.7 . .
H72A C72 H72B 108.8 . .
C73 C72 C71 105.3(13) . .
C73 C72 H72A 110.7 . .
C73 C72 H72B 110.7 . .
C72 C73 H73A 109.8 . .
C72 C73 H73B 109.8 . .
H73A C73 H73B 108.2 . .
C74 C73 C72 109.5(14) . .
C74 C73 H73A 109.8 . .
C74 C73 H73B 109.8 . .
C73 C74 H74A 109.9 . .
C73 C74 H74B 109.9 . .
H74A C74 H74B 108.3 . .
O6 C74 C73 109.1(14) . .
O6 C74 H74A 109.9 . .
O6 C74 H74B 109.9 . .
C1 N1 Yb1 117.8(7) . 2_766
C8 N1 C1 104.9(9) . .
C8 N1 Yb1 137.0(7) . 2_766
C9 N2 C10 120.2(9) . .
C38 N3 Yb2 117.8(6) . .
C45 N3 C38 104.9(8) . .
C45 N3 Yb2 137.0(6) . .
C46 N4 C47 122.3(8) . .
C46 N4 Yb2 77.8(5) . 2_557
C47 N4 Yb2 157.5(6) . 2_557
C9 O1 Yb1 119.3(6) . .
C9 O1 Yb1 122.3(6) . 2_766
Yb1 O1 Yb1 114.7(3) . 2_766
C30 O2 Yb1 126.1(6) . .
C33 O2 C30 108.3(8) . .
C33 O2 Yb1 123.7(6) . .
C34 O3 Yb1 118.3(6) . .
C37 O3 C34 108.2(8) . .
C37 O3 Yb1 132.3(6) . .
C46 O4 Yb2 126.3(6) . .
C46 O4 Yb2 116.5(6) . 2_557
Yb2 O4 Yb2 114.0(2) 2_557 .
C67 O5 Yb2 124.2(6) . .
C70 O5 C67 110.5(8) . .
C70 O5 Yb2 124.9(6) . .
C71 O6 Yb2 120.3(7) . .
C74 O6 C71 111.2(11) . .
C74 O6 Yb2 127.9(9) . .
C9 Yb1 Yb1 52.1(2) 2_766 2_766
C22 Yb1 C9 98.1(3) . 2_766
C22 Yb1 N1 95.3(4) . 2_766
C22 Yb1 O2 172.2(4) . .
C22 Yb1 O3 92.5(4) . .
C22 Yb1 Yb1 100.2(3) . 2_766
N1 Yb1 C9 48.2(3) 2_766 2_766
N1 Yb1 O2 82.7(3) 2_766 .
N1 Yb1 Yb1 100.1(2) 2_766 2_766
O1 Yb1 C9 84.8(3) . 2_766
O1 Yb1 C9 20.8(2) 2_766 2_766
O1 Yb1 C22 94.8(3) 2_766 .
O1 Yb1 C22 102.4(4) . .
O1 Yb1 N1 68.9(3) 2_766 2_766
O1 Yb1 N1 131.9(3) . 2_766
O1 Yb1 O1 65.3(3) . 2_766
O1 Yb1 O2 91.5(2) 2_766 .
O1 Yb1 O2 84.4(2) . .
O1 Yb1 O3 167.7(2) 2_766 .
O1 Yb1 O3 122.6(2) . .
O1 Yb1 Yb1 32.22(16) 2_766 2_766
O1 Yb1 Yb1 33.06(15) . 2_766
O2 Yb1 C9 86.2(2) . 2_766
O2 Yb1 Yb1 87.65(15) . 2_766
O3 Yb1 C9 147.6(3) . 2_766
O3 Yb1 N1 100.6(3) . 2_766
O3 Yb1 O2 80.5(2) . .
O3 Yb1 Yb1 154.55(18) . 2_766
C46 Yb2 N4 24.0(2) 2_557 2_557
C46 Yb2 Yb2 54.81(19) 2_557 2_557
C59 Yb2 C46 92.0(5) . 2_557
C59 Yb2 N4 88.2(4) . 2_557
C59 Yb2 O5 169.5(5) . .
C59 Yb2 Yb2 100.6(4) . 2_557
N3 Yb2 C46 155.1(3) . 2_557
N3 Yb2 C59 97.7(4) . .
N3 Yb2 N4 174.1(2) . 2_557
N3 Yb2 O5 83.6(2) . .
N3 Yb2 O6 100.7(3) . .
N3 Yb2 Yb2 100.66(17) . 2_557
N4 Yb2 Yb2 78.82(14) 2_557 2_557
O4 Yb2 C46 22.6(2) 2_557 2_557
O4 Yb2 C46 87.5(2) . 2_557
O4 Yb2 C59 97.0(4) . .
O4 Yb2 C59 100.9(5) 2_557 .
O4 Yb2 N3 132.5(2) 2_557 .
O4 Yb2 N3 68.6(2) . .
O4 Yb2 N4 111.5(2) . 2_557
O4 Yb2 N4 46.19(19) 2_557 2_557
O4 Yb2 O4 66.0(2) 2_557 .
O4 Yb2 O5 93.2(2) . .
O4 Yb2 O5 85.6(2) 2_557 .
O4 Yb2 O6 168.5(2) . .
O4 Yb2 O6 123.1(2) 2_557 .
O4 Yb2 Yb2 33.01(13) 2_557 2_557
O4 Yb2 Yb2 33.00(14) . 2_557
O5 Yb2 C46 91.0(3) . 2_557
O5 Yb2 N4 90.5(2) . 2_557
O5 Yb2 Yb2 89.28(18) . 2_557
O6 Yb2 C46 102.5(3) . 2_557
O6 Yb2 C59 88.3(5) . .
O6 Yb2 N4 78.7(2) . 2_557
O6 Yb2 O5 81.3(3) . .
O6 Yb2 Yb2 155.49(19) . 2_557

loop_
_geom_bond_atom_site_label_1
_geom_bond_atom_site_label_2
_geom_bond_distance
_geom_bond_site_symmetry_2
C24 C25 1.3900 .
C24 C29 1.3900 .
C24 C23 1.451(13) .
C25 H25 0.9300 .
C25 C26 1.3900 .
C26 H26 0.9300 .
C26 C27 1.3900 .
C27 H27 0.9300 .
C27 C28 1.3900 .
C28 H28 0.9300 .
C28 C29 1.3900 .
C29 H29 0.9300 .
C1 C2 1.356(13) .
C1 C9 1.431(14) .
C1 N1 1.381(12) .
C2 H2 0.9300 .
C2 C3 1.410(13) .
C3 C4 1.451(15) .
C3 C8 1.426(15) .
C4 H4 0.9300 .
C4 C5 1.396(14) .
C5 H5 0.9300 .
C5 C6 1.297(15) .
C6 H6 0.9300 .
C6 C7 1.393(16) .
C7 H7 0.9300 .
C7 C8 1.399(14) .
C8 N1 1.350(13) .
C9 N2 1.307(11) .
C9 O1 1.337(11) .
C9 Yb1 3.174(10) 2_766
C10 C11 1.433(13) .
C10 C15 1.393(13) .
C10 N2 1.412(11) .
C11 C12 1.413(13) .
C11 C16 1.462(13) .
C12 H12 0.9300 .
C12 C13 1.335(13) .
C13 H13 0.9300 .
C13 C14 1.358(13) .
C14 H14 0.9300 .
C14 C15 1.429(13) .
C15 C19 1.480(13) .
C16 H16 0.9800 .
C16 C17 1.539(14) .
C16 C18 1.548(14) .
C17 H17A 0.9600 .
C17 H17B 0.9600 .
C17 H17C 0.9600 .
C18 H18A 0.9600 .
C18 H18B 0.9600 .
C18 H18C 0.9600 .
C19 H19 0.9800 .
C19 C20 1.413(14) .
C19 C21 1.519(8) .
C20 H20A 0.9600 .
C20 H20B 0.9600 .
C20 H20C 0.9600 .
C21 H21A 0.9600 .
C21 H21B 0.9600 .
C21 H21C 0.9600 .
C22 C23 1.192(14) .
C22 Yb1 2.314(12) .
C30 H30A 0.9700 .
C30 H30B 0.9700 .
C30 C31 1.502(8) .
C30 O2 1.446(12) .
C31 H31A 0.9700 .
C31 H31B 0.9700 .
C31 C32 1.517(9) .
C32 H32A 0.9700 .
C32 H32B 0.9700 .
C32 C33 1.489(14) .
C33 H33A 0.9700 .
C33 H33B 0.9700 .
C33 O2 1.436(12) .
C34 H34A 0.9700 .
C34 H34B 0.9700 .
C34 C35 1.443(14) .
C34 O3 1.490(12) .
C35 H35A 0.9700 .
C35 H35B 0.9700 .
C35 C36 1.508(9) .
C36 H36A 0.9700 .
C36 H36B 0.9700 .
C36 C37 1.437(14) .
C37 H37A 0.9700 .
C37 H37B 0.9700 .
C37 O3 1.435(11) .
C38 C39 1.384(12) .
C38 C46 1.485(13) .
C38 N3 1.394(11) .
C39 H39 0.9300 .
C39 C40 1.411(12) .
C40 C41 1.384(12) .
C40 C45 1.420(13) .
C41 H41 0.9300 .
C41 C42 1.372(13) .
C42 H42 0.9300 .
C42 C43 1.403(13) .
C43 H43 0.9300 .
C43 C44 1.402(12) .
C44 H44 0.9300 .
C44 C45 1.388(13) .
C45 N3 1.367(11) .
C46 N4 1.269(11) .
C46 O4 1.307(10) .
C46 Yb2 3.047(10) 2_557
C47 C48 1.410(13) .
C47 C52 1.411(13) .
C47 N4 1.418(11) .
C48 C49 1.402(13) .
C48 C53 1.492(13) .
C49 H49 0.9300 .
C49 C50 1.381(14) .
C50 H50 0.9300 .
C50 C51 1.346(14) .
C51 H51 0.9300 .
C51 C52 1.399(13) .
C52 C56 1.487(14) .
C53 H53 0.9800 .
C53 C54 1.534(14) .
C53 C55 1.523(14) .
C54 H54A 0.9600 .
C54 H54B 0.9600 .
C54 H54C 0.9600 .
C55 H55A 0.9600 .
C55 H55B 0.9600 .
C55 H55C 0.9600 .
C56 H56 0.9800 .
C56 C57 1.512(14) .
C56 C58 1.463(15) .
C57 H57A 0.9600 .
C57 H57B 0.9600 .
C57 H57C 0.9600 .
C58 H58A 0.9600 .
C58 H58B 0.9600 .
C58 H58C 0.9600 .
C59 C60 1.189(17) .
C59 Yb2 2.330(15) .
C60 C61 1.482(16) .
C61 C62 1.3900 .
C61 C66 1.3900 .
C62 H62 0.9300 .
C62 C63 1.3900 .
C63 H63 0.9300 .
C63 C64 1.3900 .
C64 H64 0.9300 .
C64 C65 1.3900 .
C65 H65 0.9300 .
C65 C66 1.3900 .
C66 H66 0.9300 .
C67 H67A 0.9700 .
C67 H67B 0.9700 .
C67 C68 1.517(9) .
C67 O5 1.466(12) .
C68 H68A 0.9700 .
C68 H68B 0.9700 .
C68 C69 1.513(9) .
C69 H69A 0.9700 .
C69 H69B 0.9700 .
C69 C70 1.458(15) .
C70 H70A 0.9700 .
C70 H70B 0.9700 .
C70 O5 1.460(13) .
C71 H71A 0.9700 .
C71 H71B 0.9700 .
C71 C72 1.517(9) .
C71 O6 1.509(15) .
C72 H72A 0.9700 .
C72 H72B 0.9700 .
C72 C73 1.494(9) .
C73 H73A 0.9700 .
C73 H73B 0.9700 .
C73 C74 1.433(18) .
C74 H74A 0.9700 .
C74 H74B 0.9700 .
C74 O6 1.372(15) .
N1 Yb1 2.326(9) 2_766
N3 Yb2 2.311(7) .
N4 Yb2 3.050(7) 2_557
O1 Yb1 2.251(6) 2_766
O1 Yb1 2.200(6) .
O2 Yb1 2.357(6) .
O3 Yb1 2.316(6) .
O4 Yb2 2.231(5) .
O4 Yb2 2.231(5) 2_557
O5 Yb2 2.347(6) .
O6 Yb2 2.314(8) .
Yb1 Yb1 3.7481(9) 2_766
Yb2 Yb2 3.7417(9) 2_557
